data_4115015
loop_
_publ_author_name
'Aroop K. Roy'
'Richard B. Taylor'

_publ_contact_author_address
;
    Mail Stop 500, Dow Corning Corporation, Midland, MI 48686-0994
;
_publ_contact_author_email ' aroop.k.roy@dowcorning.com '
_publ_contact_author_fax ' 989-496-1016 '
_publ_contact_author_name ' Aroop K. Roy'
_publ_contact_author_phone ' 989-496-6959 '
_publ_section_title
;
 The First Alkene-Platinum-Silyl Complexes: Lifting the Hydrosilation
 Mechanism Shroud with Long-Lived Precatalytic Intermediates and True Pt
 Catalysts
;
_journal_name_full 'Journal of the American Chemical Society'
_journal_page_first 9510
_journal_page_last 9524
_journal_paper_doi 10.1021/ja0127335
_journal_volume 124
_journal_year 2002
_chemical_formula_moiety 'C10 H18 Cl4 Pt Si2 '
_chemical_formula_sum 'C10 H18 Cl4 Pt Si2'
_chemical_formula_weight 531.33
_space_group_IT_number 60
_symmetry_cell_setting orthorhombic
_symmetry_Int_Tables_number 60
_symmetry_space_group_name_Hall '-P 2n 2ab'
_symmetry_space_group_name_H-M 'P b c n'
_audit_creation_date 2001-12-03
_audit_creation_method 'by teXsan for Windows v1.06'
_cell_angle_alpha 90
_cell_angle_beta 90
_cell_angle_gamma 90
_cell_formula_units_Z 4
_cell_length_a 8.260(2)
_cell_length_b 16.961(3)
_cell_length_c 11.406(2)
_cell_measurement_reflns_used 0
_cell_measurement_temperature 153.2
_cell_measurement_theta_max 0.0
_cell_measurement_theta_min 0.0
_cell_volume 1598.0(6)
_computing_cell_refinement 'Bruker SAINT-1000 Diffractometer Control'
_computing_data_collection 'Bruker SMART-1000 Diffractometer Control'
_computing_data_reduction 'Bruker SAINT-1000 Diffractometer Control'
_computing_publication_material 'teXsan for Windows version 1.06 (MSC, 1997-1999)'
_computing_structure_refinement 'teXsan for Windows version 1.06 (MSC, 1997-1999)'
_computing_structure_solution
;
SIR92 (Altomare, et. al. 1994)
;
_diffrn_ambient_temperature 153.2
_diffrn_measurement_device 'SMART-1000 CCD'
_diffrn_measurement_method \w
_diffrn_orient_matrix_UB_11 0.00000
_diffrn_orient_matrix_UB_12 0.00000
_diffrn_orient_matrix_UB_13 0.00000
_diffrn_orient_matrix_UB_21 0.00000
_diffrn_orient_matrix_UB_22 0.00000
_diffrn_orient_matrix_UB_23 0.00000
_diffrn_orient_matrix_UB_31 0.00000
_diffrn_orient_matrix_UB_32 0.00000
_diffrn_orient_matrix_UB_33 0.00000
_diffrn_radiation_detector CCD
_diffrn_radiation_monochromator graphite
_diffrn_radiation_source 'X-ray tube'
_diffrn_radiation_type 'Mo K\a'
_diffrn_radiation_wavelength 0.7107
_diffrn_reflns_av_R_equivalents 0.03326
_diffrn_reflns_av_sigmaI/netI 0.023
_diffrn_reflns_limit_h_max 10
_diffrn_reflns_limit_h_min -10
_diffrn_reflns_limit_k_max 22
_diffrn_reflns_limit_k_min -22
_diffrn_reflns_limit_l_max 15
_diffrn_reflns_limit_l_min -14
_diffrn_reflns_number 14332
_diffrn_reflns_reduction_process 'Lp corrections applied'
_diffrn_reflns_theta_max 28.26
_diffrn_reflns_theta_min 1.20
_diffrn_standards_decay_% 0.00
_diffrn_standards_interval_count 0
_diffrn_standards_number 0
_exptl_absorpt_coefficient_mu 9.541
_exptl_absorpt_correction_T_max 0.24722
_exptl_absorpt_correction_T_min 0.03495
_exptl_absorpt_correction_type 'aussian face-indexed'
_exptl_crystal_colour colorless
_exptl_crystal_density_diffrn 2.208
_exptl_crystal_description 'cut block'
_exptl_crystal_F_000 1008.00
_exptl_crystal_size_max 0.56
_exptl_crystal_size_mid 0.31
_exptl_crystal_size_min 0.15
_refine_diff_density_max 0.00
_refine_diff_density_min 0.00
_refine_ls_extinction_coef 0.000000170(10)
_refine_ls_extinction_expression 'equ(3) Acta Cryst.(1968) A24, p213.'
_refine_ls_extinction_method 'Zachariasen (1967)'
_refine_ls_goodness_of_fit_all 2.222
_refine_ls_goodness_of_fit_ref 2.400
_refine_ls_matrix_type full
_refine_ls_number_constraints 6
_refine_ls_number_parameters 95
_refine_ls_number_reflns 1637
_refine_ls_number_restraints 0
_refine_ls_R_factor_all 0.0371
_refine_ls_R_factor_gt 0.024
_refine_ls_shift/su_max 0.0000
_refine_ls_shift/su_mean 0.0000
_refine_ls_structure_factor_coef Fsqd
_refine_ls_weighting_details 'w = 1/[\s^2^(Fo)]'
_refine_ls_weighting_scheme sigma
_refine_ls_wR_factor_all 0.0500
_refine_ls_wR_factor_ref 0.025
_reflns_number_gt 1637
_reflns_number_total 2241
_reflns_threshold_expression I>3.00\s(I)
_cod_data_source_file ja0127335.cif
_cod_data_source_block '_s78j'
_cod_original_cell_volume 1597.9(4)
_cod_original_sg_symbol_H-M 'P b c n    '
_cod_original_formula_sum 'C10 H18 Cl4 Pt Si2 '
_cod_database_code 4115015

loop_
_symmetry_equiv_pos_as_xyz
'   +x,   +y,   +z'
1/2-x,1/2-y,1/2+z
'1/2+x,1/2-y,   -z'
'   -x,   +y,1/2-z'
'   -x,   -y,   -z'
1/2+x,1/2+y,1/2-z
'1/2-x,1/2+y,   +z'
'   +x,   -y,1/2+z'

loop_
_atom_site_label
_atom_site_fract_x
_atom_site_fract_y
_atom_site_fract_z
_atom_site_U_iso_or_equiv
_atom_site_occupancy
_atom_site_refinement_flags
_atom_site_adp_type
_atom_site_calc_flag
Pt(1) 1.0000 0.211457(7) 0.7500 0.01349(3) 1.000 ST Uani d
Cl(1) 1.31237(12) 0.35211(6) 0.68180(9) 0.0255(6) 0.500 S Uiso d
Cl(2) 0.96858(12) 0.40635(6) 0.59204(9) 0.0289(7) 0.500 S Uiso d
Cl(3) 1.15090(9) 0.26735(4) 0.46090(6) 0.0307(2) 1.000 . Uani d
Si(1) 1.09864(9) 0.30956(4) 0.62918(6) 0.0199(2) 1.000 . Uani d
C(1) 0.9859(3) 0.1073(2) 0.8859(2) 0.0200(6) 1.000 . Uani d
C(2) 0.8356(3) 0.1158(2) 0.8365(2) 0.0228(6) 1.000 . Uani d
C(3) 0.7686(3) 0.0681(2) 0.7365(3) 0.0258(7) 1.000 . Uani d
C(4) 0.8921(4) 0.0441(2) 0.6422(3) 0.0267(7) 1.000 . Uani d
C(5) 1.3124 0.3521 0.6818 0.019(2) 0.500 S Uiso d
C(6) 0.9686 0.4064 0.5920 0.008(2) 0.500 S Uiso d
H(1) 1.004(3) 0.130(2) 0.950(2) 0.016(7) 1.000 . Uiso d
H(2) 0.773(3) 0.150(2) 0.879(2) 0.016(7) 1.000 . Uiso d
H(3) 0.674(4) 0.103(2) 0.696(3) 0.043(9) 1.000 . Uiso d
H(4) 0.728(3) 0.020(2) 0.767(2) 0.021(7) 1.000 . Uiso d
H(5) 0.841(3) 0.031(2) 0.570(2) 0.025(7) 1.000 . Uiso d
H(6) 0.941(3) -0.002(2) 0.665(2) 0.021(7) 1.000 . Uiso d
H(7) 1.0135 0.4224 0.5370 0.018 0.500 S Uiso d
H(8) 0.9063 0.3895 0.5743 0.018 0.500 S Uiso d
H(9) 0.9418 0.4285 0.6538 0.018 0.500 S Uiso d
H(10) 1.3011 0.3634 0.7537 0.018 0.500 S Uiso d
H(11) 1.3686 0.3076 0.6835 0.018 0.500 S Uiso d
H(12) 1.3313 0.3860 0.6332 0.018 0.500 S Uiso d

loop_
_atom_site_aniso_label
_atom_site_aniso_U_11
_atom_site_aniso_U_22
_atom_site_aniso_U_33
_atom_site_aniso_U_12
_atom_site_aniso_U_13
_atom_site_aniso_U_23
Pt(1) 0.01506(6) 0.00846(6) 0.01696(6) 0.0000 0.00083(5) 0.0000
Cl(3) 0.0438(4) 0.0244(3) 0.0241(3) -0.0063(3) 0.0079(3) -0.0029(3)
Si(1) 0.0266(4) 0.0120(3) 0.0212(3) -0.0038(3) 0.0047(3) -0.0007(3)
C(1) 0.030(1) 0.0124(10) 0.0177(11) 0.0004(11) -0.0015(11) 0.0027(9)
C(2) 0.0261(13) 0.0165(12) 0.0258(13) -0.0027(11) 0.0037(11) 0.0048(10)
C(3) 0.0259(13) 0.0161(12) 0.035(2) -0.0096(11) -0.0036(12) 0.0039(12)
C(4) 0.034(1) 0.0142(12) 0.032(2) -0.0020(12) -0.0060(13) -0.0015(11)

loop_
_atom_type_symbol
_atom_type_oxidation_number
_atom_type_number_in_cell
_atom_type_scat_dispersion_real
_atom_type_scat_dispersion_imag
_atom_type_scat_source
C 0 40 0.002 0.002
;International Tables for Crystallography
(1992, Vol. C, Table 6.1.1.2)
;
H 0 72 0.000 0.000
;International Tables for Crystallography
(1992, Vol. C, Table 6.1.1.2)
;
Cl 0 16 0.132 0.159
;International Tables for Crystallography
(1992, Vol. C, Tables 4.2.6.8 and 6.1.1.1)
;
Si 0 8 0.072 0.071
;International Tables for Crystallography
(1992, Vol. C, Tables 4.2.6.8 and 6.1.1.1)
;
Pt 0 4 -2.352 8.388
;International Tables for Crystallography
(1992, Vol. C, Tables 4.2.6.8 and 6.1.1.1)
;

loop_
_geom_angle_atom_site_label_1
_geom_angle_atom_site_label_2
_geom_angle_atom_site_label_3
_geom_angle
_geom_angle_site_symmetry_1
_geom_angle_site_symmetry_2
_geom_angle_site_symmetry_3
_geom_angle_publ_flag
SI1 PT1 SI1 87.79(6) . . . ?
SI1 PT1 C1 162.10(10) . . . ?
SI1 PT1 C1 97.48(10) . . . ?
SI1 PT1 C2 163.40(10) . . . ?
SI1 PT1 C2 92.48(11) . . . ?
SI1 PT1 C1 97.48(10) 4_756 4_756 4_756 ?
SI1 PT1 C1 162.10(10) 4_756 4_756 4_756 ?
SI1 PT1 C2 92.48(11) 4_756 4_756 4_756 ?
SI1 PT1 C2 163.40(10) 4_756 4_756 4_756 ?
C1 PT1 C1 82.7(2) . . . ?
C1 PT1 C2 34.02(13) . . . ?
C1 PT1 C2 77.6(1) . . . ?
C1 PT1 C2 77.6(1) 4_756 4_756 4_756 ?
C1 PT1 C2 34.02(13) 4_756 4_756 4_756 ?
C2 PT1 C2 92.0(2) . . . ?
SI1 CL1 H10 106.0 . . . no
SI1 CL1 H11 99.3 . . . no
SI1 CL1 H12 102.7 . . . no
H10 CL1 H11 103.2 . . . no
H10 CL1 H12 121.4 . . . no
H11 CL1 H12 121.1 . . . no
SI1 CL2 H7 101.6 . . . no
SI1 CL2 H8 97.8 . . . no
SI1 CL2 H9 109.5 . . . no
H7 CL2 H8 107.1 . . . no
H7 CL2 H9 130.9 . . . no
H8 CL2 H9 105.3 . . . no
PT1 SI1 CL1 113.11(7) . . . ?
PT1 SI1 CL2 121.77(7) . . . ?
PT1 SI1 CL3 111.93(6) . . . ?
CL1 SI1 CL2 103.93(8) . . . ?
CL1 SI1 CL3 102.51(7) . . . ?
CL2 SI1 CL3 101.33(7) . . . ?
PT1 C1 C2 72.2(2) . . . ?
PT1 C1 C4 111.2(3) . . . ?
PT1 C1 H1 102.9(28) . . . no
C2 C1 C4 126.4(4) . . . ?
C2 C1 H1 117.9(26) . . . no
C4 C1 H1 113.3(26) 4_756 4_756 4_756 no
PT1 C2 C1 73.8(2) . . . ?
PT1 C2 C3 105.5(3) . . . ?
PT1 C2 H2 96.4(24) . . . no
C1 C2 C3 126.1(4) . . . ?
C1 C2 H2 111.3(24) . . . no
C3 C2 H2 122.1(24) . . . no
C2 C3 C4 115.4(4) . . . ?
C2 C3 H3 107.4(25) . . . no
C2 C3 H4 108.4(24) . . . no
C4 C3 H3 109.0(26) . . . no
C4 C3 H4 105.4(25) . . . no
H3 C3 H4 111.4(34) . . . no
C1 C4 C3 113.9(3) 4_756 4_756 4_756 ?
C1 C4 H5 106.7(24) 4_756 4_756 4_756 no
C1 C4 H6 111.6(25) 4_756 4_756 4_756 no
C3 C4 H5 111.7(25) . . . no
C3 C4 H6 109.0(25) . . . no
H5 C4 H6 103.4(33) . . . no
SI1 C5 H10 106.0 . . . no
SI1 C5 H11 99.3 . . . no
SI1 C5 H12 102.7 . . . no
H10 C5 H11 103.2 . . . no
H10 C5 H12 121.4 . . . no
H11 C5 H12 121.1 . . . no
SI1 C6 H7 101.6 . . . no
SI1 C6 H8 97.8 . . . no
SI1 C6 H9 109.5 . . . no
H7 C6 H8 107.1 . . . no
H7 C6 H9 130.9 . . . no
H8 C6 H9 105.3 . . . no

loop_
_geom_bond_atom_site_label_1
_geom_bond_atom_site_label_2
_geom_bond_distance
_geom_bond_publ_flag
PT1 SI1 2.3090(11) ?
PT1 SI1 2.3090(11) ?
PT1 C1 2.353(4) ?
PT1 C1 2.353(4) ?
PT1 C2 2.334(4) ?
PT1 C2 2.334(4) ?
CL1 SI1 1.999(2) ?
CL1 H10 0.85 no
CL1 H11 0.89 no
CL1 H12 0.81 no
CL2 SI1 2.007(2) ?
CL2 H7 0.78 no
CL2 H8 0.62 no
CL2 H9 0.83 no
CL3 SI1 2.094(2) ?
C1 C2 1.371(5) ?
C1 C4 1.505(6) ?
C1 H1 0.84(4) no
C2 C3 1.504(6) ?
C2 H2 0.92(4) no
C3 C4 1.537(6) ?
C3 H3 1.08(5) no
C3 H4 0.95(4) no
C4 H5 0.95(4) no
C4 H6 0.92(4) no
C5 H10 0.85 no
C5 H11 0.89 no
C5 H12 0.81 no
C6 H7 0.78 no
C6 H8 0.62 no
C6 H9 0.83 no

loop_
_geom_contact_atom_site_label_1
_geom_contact_atom_site_label_2
_geom_contact_distance
_geom_contact_site_symmetry_2
_geom_contact_publ_flag
C5 H4 2.99(4) 6_556 no
C5 C5 3.4681(6) 4_856 no
H1 H12 2.5058 2_755 no
H4 H9 2.4586 7_645 no
H4 H12 2.6840 6_446 no
H6 H12 2.6950 7_745 no
H11 H11 2.6491 4_856 no

loop_
_geom_torsion_atom_site_label_1
_geom_torsion_atom_site_label_2
_geom_torsion_atom_site_label_3
_geom_torsion_atom_site_label_4
_geom_torsion
_geom_torsion_publ_flag
PT1 C1 C2 C3 97.7(4) no
PT1 C1 C4 C3 10.5(5) no
PT1 C1 C2 C3 97.7(4) no
PT1 C1 C4 C3 10.5(5) no
PT1 C2 C1 C4 -103.6(4) no
PT1 C2 C3 C4 45.2(4) no
PT1 C2 C1 C4 -103.6(4) no
PT1 C2 C3 C4 45.2(4) no
CL1 SI1 PT1 SI1 82.97(7) no
CL1 SI1 PT1 C1 -24.8(3) no
CL1 SI1 PT1 C1 -114.21(12) no
CL1 SI1 PT1 C2 174.2(4) no
CL1 SI1 PT1 C2 -80.42(12) no
CL2 SI1 PT1 SI1 -41.94(7) no
CL2 SI1 PT1 C1 -149.7(3) no
CL2 SI1 PT1 C1 120.88(12) no
CL2 SI1 PT1 C2 49.3(4) no
CL2 SI1 PT1 C2 154.68(13) no
CL3 SI1 PT1 SI1 -161.84(8) no
CL3 SI1 PT1 C1 90.4(3) no
CL3 SI1 PT1 C1 0.98(12) no
CL3 SI1 PT1 C2 -70.6(4) no
CL3 SI1 PT1 C2 34.78(12) no
SI1 PT1 C1 C2 -170.4(3) no
SI1 PT1 C1 C4 -47.5(5) no
SI1 PT1 C1 C2 83.3(2) no
SI1 PT1 C1 C4 -153.8(3) no
SI1 PT1 C2 C1 169.7(3) no
SI1 PT1 C2 C3 46.0(5) no
SI1 PT1 C2 C1 -99.7(2) no
SI1 PT1 C2 C3 136.6(3) no
C1 PT1 C1 C2 -78.6(3) no
C1 PT1 C1 C4 44.3(2) no
C1 PT1 C2 C3 -123.7(4) no
C1 PT1 C2 C3 -28.4(3) no
C1 C2 PT1 C2 64.3(2) no
C1 C2 C3 C4 -35.7(6) no
C1 C4 C3 C2 -39.1(5) no
C2 PT1 C1 C4 122.9(4) no
C2 PT1 C1 C4 10.1(3) no
C2 PT1 C2 C3 -59.4(2) no
C2 C1 C4 C3 93.5(5) no
C3 C2 C1 C4 -5.9(7) no
